data_1515074
loop_
_publ_author_name
'Xia, Jianlong'
'Bacon, Jeffrey W.'
'Jasti, Ramesh'

_publ_section_title
;
 Gram-scale synthesis and crystal structures of [8]- and [10]CPP, and the
 solid-state structure of C60@[10]CPP
;
_journal_issue 10
_journal_name_full 'Chemical Science'
_journal_page_first 3018
_journal_paper_doi 10.1039/c2sc20719b
_journal_volume 3
_journal_year 2012
_chemical_formula_moiety 'C48 H32'
_chemical_formula_sum 'C48 H32'
_chemical_formula_weight 608.74
_chemical_name_systematic
;
?
;
_space_group_IT_number 14
_symmetry_cell_setting monoclinic
_symmetry_space_group_name_Hall '-P 2yn'
_symmetry_space_group_name_H-M 'P 1 21/n 1'
_atom_sites_solution_hydrogens geom
_atom_sites_solution_primary direct
_atom_sites_solution_secondary difmap
_audit_creation_method SHELXL-97
_audit_update_record
;
2012-03-06 # Formatted by publCIF
;
_cell_angle_alpha 90.00
_cell_angle_beta 105.3630(10)
_cell_angle_gamma 90.00
_cell_formula_units_Z 2
_cell_length_a 12.9325(2)
_cell_length_b 8.01030(10)
_cell_length_c 19.3676(3)
_cell_measurement_reflns_used 9839
_cell_measurement_temperature 100(2)
_cell_measurement_theta_max 65.742
_cell_measurement_theta_min 3.705
_cell_volume 1934.66(5)
_computing_cell_refinement 'SAINT (Bruker, 2006)'
_computing_data_collection 'APEX2 (Bruker, 2006)'
_computing_data_reduction 'SAINT (Bruker, 2006)'
_computing_molecular_graphics 'OLEX2 (Dolmanov, et al. 2009)'
_computing_publication_material 'PublCIF v.1.9.5_c (IUCr)'
_computing_structure_refinement 'SHELXL-97 (Sheldrick, 1997)'
_computing_structure_solution 'SHELXS-97 (Sheldrick, 1990)'
_diffrn_ambient_temperature 100(2)
_diffrn_measured_fraction_theta_full 0.994
_diffrn_measured_fraction_theta_max 0.994
_diffrn_measurement_device_type 'Bruker Proteum-R'
_diffrn_measurement_method '\f & \w scans'
_diffrn_radiation_monochromator multilayer
_diffrn_radiation_source 'rotating anode'
_diffrn_radiation_type CuK\a
_diffrn_radiation_wavelength 1.54178
_diffrn_reflns_av_R_equivalents 0.0000
_diffrn_reflns_av_sigmaI/netI 0.0153
_diffrn_reflns_limit_h_max 10
_diffrn_reflns_limit_h_min -15
_diffrn_reflns_limit_k_max 9
_diffrn_reflns_limit_k_min 0
_diffrn_reflns_limit_l_max 22
_diffrn_reflns_limit_l_min -10
_diffrn_reflns_number 3374
_diffrn_reflns_theta_full 66.30
_diffrn_reflns_theta_max 66.30
_diffrn_reflns_theta_min 3.70
_diffrn_standards_decay_% 0
_diffrn_standards_interval_count 0
_diffrn_standards_interval_time 0
_diffrn_standards_number 0
_exptl_absorpt_coefficient_mu 0.448
_exptl_absorpt_correction_T_max 0.7528
_exptl_absorpt_correction_T_min 0.6569
_exptl_absorpt_correction_type multi-scan
_exptl_absorpt_process_details 'SADABS (Sheldrick, 1997)'
_exptl_crystal_colour yellow
_exptl_crystal_density_diffrn 1.045
_exptl_crystal_density_method 'not measured'
_exptl_crystal_description block
_exptl_crystal_F_000 640
_exptl_crystal_size_max 0.146
_exptl_crystal_size_mid 0.092
_exptl_crystal_size_min 0.085
_refine_diff_density_max 0.216
_refine_diff_density_min -0.164
_refine_diff_density_rms 0.036
_refine_ls_extinction_method none
_refine_ls_goodness_of_fit_ref 1.088
_refine_ls_hydrogen_treatment mixed
_refine_ls_matrix_type full
_refine_ls_number_parameters 220
_refine_ls_number_reflns 3374
_refine_ls_number_restraints 0
_refine_ls_restrained_S_all 1.088
_refine_ls_R_factor_all 0.0432
_refine_ls_R_factor_gt 0.0414
_refine_ls_shift/su_max 0.000
_refine_ls_shift/su_mean 0.000
_refine_ls_structure_factor_coef Fsqd
_refine_ls_weighting_details 'calc w=1/[\s^2^(Fo^2^)+(0.0520P)^2^+0.7841P] where P=(Fo^2^+2Fc^2^)/3'
_refine_ls_weighting_scheme calc
_refine_ls_wR_factor_gt 0.1115
_refine_ls_wR_factor_ref 0.1126
_reflns_number_gt 3192
_reflns_number_total 3374
_reflns_threshold_expression >2sigma(I)
_cod_data_source_file c2sc20719b.txt
_cod_data_source_block jxia03a_0m
_cod_database_code 1515074

loop_
_symmetry_equiv_pos_as_xyz
'x, y, z'
'-x+1/2, y+1/2, -z+1/2'
'-x, -y, -z'
'x-1/2, -y-1/2, z-1/2'

loop_
_atom_site_label
_atom_site_type_symbol
_atom_site_fract_x
_atom_site_fract_y
_atom_site_fract_z
_atom_site_U_iso_or_equiv
_atom_site_adp_type
_atom_site_occupancy
_atom_site_symmetry_multiplicity
_atom_site_calc_flag
_atom_site_refinement_flags
C11 C 0.13176(11) 0.70935(18) 0.09304(7) 0.0301(3) Uani 1 1 d .
H11 H 0.1405(13) 0.746(2) 0.1429(9) 0.036 Uiso 1 1 d .
C10 C 0.14934(10) 0.54152(17) 0.07955(7) 0.0283(3) Uani 1 1 d .
C13 C 0.20645(11) 0.42328(17) 0.13551(7) 0.0284(3) Uani 1 1 d .
C18 C 0.29974(11) 0.47631(17) 0.18594(7) 0.0296(3) Uani 1 1 d .
H18 H 0.3110 0.5920 0.1958 0.035 Uiso 1 1 calc R
C17 C 0.37572(11) 0.36221(17) 0.22152(7) 0.0303(3) Uani 1 1 d .
H17 H 0.4385 0.4013 0.2552 0.036 Uiso 1 1 calc R
C16 C 0.36206(11) 0.19044(17) 0.20901(7) 0.0289(3) Uani 1 1 d .
C19 C 0.45780(11) 0.08013(17) 0.22372(7) 0.0299(3) Uani 1 1 d .
C24 C 0.55538(12) 0.12470(18) 0.27171(7) 0.0312(3) Uani 1 1 d .
H24 H 0.5553 0.1947 0.3113 0.037 Uiso 1 1 calc R
C23 C 0.65184(12) 0.06836(17) 0.26237(7) 0.0310(3) Uani 1 1 d .
H23 H 0.7168 0.1004 0.2958 0.037 Uiso 1 1 calc R
C22 C 0.65614(11) -0.03493(16) 0.20477(7) 0.0307(3) Uani 1 1 d .
C1 C 0.25021(11) 1.03126(16) -0.17358(7) 0.0303(3) Uani 1 1 d .
C6 C 0.25837(13) 1.09535(18) -0.10507(8) 0.0370(4) Uani 1 1 d .
H6 H 0.3062 1.1852 -0.0878 0.044 Uiso 1 1 calc R
C5 C 0.19819(13) 1.03032(17) -0.06207(8) 0.0363(3) Uani 1 1 d .
H5 H 0.2060 1.0754 -0.0156 0.044 Uiso 1 1 calc R
C4 C 0.12600(11) 0.89928(17) -0.08593(8) 0.0304(3) Uani 1 1 d .
C7 C 0.10530(10) 0.77984(17) -0.03245(7) 0.0288(3) Uani 1 1 d .
C8 C 0.10861(11) 0.60867(17) -0.04669(7) 0.0292(3) Uani 1 1 d .
H8 H 0.0960 0.5719 -0.0948 0.035 Uiso 1 1 calc R
C9 C 0.12980(11) 0.49270(17) 0.00772(7) 0.0294(3) Uani 1 1 d .
H9 H 0.1312 0.3775 -0.0036 0.035 Uiso 1 1 calc R
C14 C 0.18591(11) 0.25164(17) 0.13120(7) 0.0293(3) Uani 1 1 d .
H14 H 0.1187 0.2126 0.1029 0.035 Uiso 1 1 calc R
C15 C 0.26123(11) 0.13752(17) 0.16723(7) 0.0297(3) Uani 1 1 d .
H15 H 0.2446 0.0218 0.1637 0.036 Uiso 1 1 calc R
C2 C 0.16199(11) 0.92740(17) -0.20190(7) 0.0303(3) Uani 1 1 d .
H2 H 0.1434 0.9014 -0.2515 0.036 Uiso 1 1 calc R
C3 C 0.10138(11) 0.86190(17) -0.15924(7) 0.0307(3) Uani 1 1 d .
H3 H 0.0425 0.7908 -0.1798 0.037 Uiso 1 1 calc R
C20 C 0.46195(12) -0.04930(18) 0.17585(8) 0.0360(3) Uani 1 1 d .
H20 H 0.3971 -0.0991 0.1490 0.043 Uiso 1 1 calc R
C21 C 0.55854(12) -0.10604(17) 0.16687(8) 0.0362(3) Uani 1 1 d .
H21 H 0.5588 -0.1949 0.1344 0.043 Uiso 1 1 calc R
C12 C 0.10940(11) 0.82569(17) 0.03815(7) 0.0304(3) Uani 1 1 d .
H12 H 0.0966 0.9386 0.0485 0.037 Uiso 1 1 calc R

loop_
_atom_site_aniso_label
_atom_site_aniso_U_11
_atom_site_aniso_U_22
_atom_site_aniso_U_33
_atom_site_aniso_U_23
_atom_site_aniso_U_13
_atom_site_aniso_U_12
C11 0.0299(7) 0.0323(7) 0.0291(7) -0.0072(6) 0.0094(6) -0.0013(5)
C10 0.0260(7) 0.0291(7) 0.0307(7) -0.0039(5) 0.0090(5) -0.0043(5)
C13 0.0298(7) 0.0309(7) 0.0270(7) -0.0033(5) 0.0117(6) -0.0025(5)
C18 0.0357(7) 0.0279(7) 0.0269(7) -0.0061(5) 0.0114(6) -0.0046(6)
C17 0.0338(7) 0.0326(7) 0.0242(6) -0.0041(5) 0.0074(5) -0.0067(6)
C16 0.0354(7) 0.0302(7) 0.0223(6) 0.0022(5) 0.0097(5) -0.0062(6)
C19 0.0358(7) 0.0265(7) 0.0274(7) 0.0060(5) 0.0081(6) -0.0058(5)
C24 0.0394(8) 0.0299(7) 0.0232(6) 0.0035(5) 0.0062(6) -0.0047(6)
C23 0.0359(7) 0.0295(7) 0.0238(7) 0.0040(5) 0.0014(6) -0.0043(6)
C22 0.0377(8) 0.0212(6) 0.0295(7) 0.0045(5) 0.0022(6) 0.0006(5)
C1 0.0378(7) 0.0196(6) 0.0311(7) 0.0030(5) 0.0049(6) 0.0031(5)
C6 0.0497(9) 0.0232(7) 0.0364(8) -0.0041(6) 0.0084(7) -0.0051(6)
C5 0.0495(9) 0.0253(7) 0.0335(7) -0.0067(6) 0.0100(7) -0.0007(6)
C4 0.0301(7) 0.0257(7) 0.0337(7) -0.0027(5) 0.0055(6) 0.0061(5)
C7 0.0260(6) 0.0276(7) 0.0310(7) -0.0048(5) 0.0047(5) 0.0009(5)
C8 0.0297(7) 0.0302(7) 0.0272(7) -0.0062(5) 0.0064(6) -0.0022(5)
C9 0.0302(7) 0.0251(6) 0.0331(7) -0.0061(5) 0.0088(6) -0.0038(5)
C14 0.0284(7) 0.0315(7) 0.0285(7) -0.0028(5) 0.0081(5) -0.0082(6)
C15 0.0339(7) 0.0278(7) 0.0280(7) 0.0009(5) 0.0093(6) -0.0088(6)
C2 0.0334(7) 0.0270(7) 0.0262(7) 0.0010(5) 0.0006(6) 0.0068(5)
C3 0.0286(7) 0.0278(7) 0.0318(7) -0.0011(6) 0.0014(6) 0.0043(5)
C20 0.0372(8) 0.0266(7) 0.0396(8) -0.0015(6) 0.0022(6) -0.0064(6)
C21 0.0422(8) 0.0221(7) 0.0399(8) -0.0040(6) 0.0033(7) -0.0015(6)
C12 0.0298(7) 0.0260(7) 0.0356(7) -0.0070(6) 0.0089(6) 0.0018(5)

loop_
_atom_type_symbol
_atom_type_description
_atom_type_scat_dispersion_real
_atom_type_scat_dispersion_imag
_atom_type_scat_source
C C 0.0181 0.0091 'International Tables Vol C Tables 4.2.6.8 and 6.1.1.4'
H H 0.0000 0.0000 'International Tables Vol C Tables 4.2.6.8 and 6.1.1.4'

loop_
_geom_angle_atom_site_label_1
_geom_angle_atom_site_label_2
_geom_angle_atom_site_label_3
_geom_angle
_geom_angle_site_symmetry_3
C12 C11 C10 120.93(13) .
C12 C11 H11 119.9(10) .
C10 C11 H11 119.1(10) .
C11 C10 C9 117.24(13) .
C11 C10 C13 123.50(12) .
C9 C10 C13 118.14(12) .
C14 C13 C18 117.02(13) .
C14 C13 C10 122.34(12) .
C18 C13 C10 119.10(12) .
C17 C18 C13 120.86(13) .
C17 C18 H18 119.6 .
C13 C18 H18 119.6 .
C18 C17 C16 121.49(13) .
C18 C17 H17 119.3 .
C16 C17 H17 119.3 .
C17 C16 C15 116.82(13) .
C17 C16 C19 119.39(12) .
C15 C16 C19 121.99(12) .
C24 C19 C20 116.22(13) .
C24 C19 C16 122.27(13) .
C20 C19 C16 119.29(12) .
C23 C24 C19 121.02(13) .
C23 C24 H24 119.5 .
C19 C24 H24 119.5 .
C24 C23 C22 121.61(13) .
C24 C23 H23 119.2 .
C22 C23 H23 119.2 .
C23 C22 C21 115.88(13) .
C23 C22 C1 121.26(12) 3_665
C21 C22 C1 120.76(13) 3_665
C6 C1 C2 115.96(13) .
C6 C1 C22 120.77(13) 3_665
C2 C1 C22 121.20(12) 3_665
C5 C6 C1 121.27(13) .
C5 C6 H6 119.4 .
C1 C6 H6 119.4 .
C6 C5 C4 121.08(13) .
C6 C5 H5 119.5 .
C4 C5 H5 119.5 .
C5 C4 C3 116.55(13) .
C5 C4 C7 118.73(13) .
C3 C4 C7 122.26(12) .
C8 C7 C12 116.91(13) .
C8 C7 C4 118.19(12) .
C12 C7 C4 122.93(12) .
C9 C8 C7 121.31(13) .
C9 C8 H8 119.3 .
C7 C8 H8 119.3 .
C8 C9 C10 121.22(13) .
C8 C9 H9 119.4 .
C10 C9 H9 119.4 .
C15 C14 C13 121.51(13) .
C15 C14 H14 119.2 .
C13 C14 H14 119.2 .
C14 C15 C16 120.88(13) .
C14 C15 H15 119.6 .
C16 C15 H15 119.6 .
C3 C2 C1 121.51(13) .
C3 C2 H2 119.2 .
C1 C2 H2 119.2 .
C2 C3 C4 120.72(13) .
C2 C3 H3 119.6 .
C4 C3 H3 119.6 .
C21 C20 C19 121.38(13) .
C21 C20 H20 119.3 .
C19 C20 H20 119.3 .
C20 C21 C22 121.23(13) .
C20 C21 H21 119.4 .
C22 C21 H21 119.4 .
C11 C12 C7 121.20(13) .
C11 C12 H12 119.4 .
C7 C12 H12 119.4 .

loop_
_geom_bond_atom_site_label_1
_geom_bond_atom_site_label_2
_geom_bond_distance
_geom_bond_site_symmetry_2
C11 C12 1.386(2) .
C11 C10 1.400(2) .
C11 H11 0.987(17) .
C10 C9 1.4021(19) .
C10 C13 1.481(2) .
C13 C14 1.3986(19) .
C13 C18 1.402(2) .
C18 C17 1.385(2) .
C18 H18 0.9500 .
C17 C16 1.400(2) .
C17 H17 0.9500 .
C16 C15 1.4057(19) .
C16 C19 1.486(2) .
C19 C24 1.401(2) .
C19 C20 1.401(2) .
C24 C23 1.383(2) .
C24 H24 0.9500 .
C23 C22 1.402(2) .
C23 H23 0.9500 .
C22 C21 1.402(2) .
C22 C1 1.490(2) 3_665
C1 C6 1.400(2) .
C1 C2 1.401(2) .
C1 C22 1.490(2) 3_665
C6 C5 1.383(2) .
C6 H6 0.9500 .
C5 C4 1.399(2) .
C5 H5 0.9500 .
C4 C3 1.403(2) .
C4 C7 1.485(2) .
C7 C8 1.4015(19) .
C7 C12 1.4032(19) .
C8 C9 1.377(2) .
C8 H8 0.9500 .
C9 H9 0.9500 .
C14 C15 1.382(2) .
C14 H14 0.9500 .
C15 H15 0.9500 .
C2 C3 1.384(2) .
C2 H2 0.9500 .
C3 H3 0.9500 .
C20 C21 1.383(2) .
C20 H20 0.9500 .
C21 H21 0.9500 .
C12 H12 0.9500 .
